data_2100418
loop_
_publ_author_name
'Somphon, Weenawan'
'Haller, Kenneth J.'
'Ng, Seik Weng'
'Rae, A. David'

_publ_contact_author_address
; School of Chemistry
  Institute of Science
  Suranaree University of Technology
  Nahkon Ratchasima 30000
  Thailand
;
_publ_contact_author_email haller@sut.ac.th
_publ_contact_author_fax 66(44)224-185
_publ_contact_author_name 'Dr. Kenneth J. Haller'
_publ_contact_author_phone 66(44)224-303
_publ_section_title
;
 Packing and polytypism in 1,10-phenanthrolin-1-ium
 (2-carboxyethyl)(2-carboxylatoethyl)dichlorostannate(IV)
;
_publ_section_title_footnote ' ?'
_journal_coeditor_code BS5018
_journal_date_accepted 2006-01-20
_journal_date_recd_electronic 2005-05-05
_journal_issue 2
_journal_name_full 'Acta Crystallographica Section B'
_journal_page_first 255
_journal_page_last 261
_journal_paper_category FA
_journal_paper_doi 10.1107/S0108768106002461
_journal_volume 62
_journal_year 2006
_chemical_formula_moiety 'C12 H9 N2 1+, C6 H9 Cl2 O4 Sn1 1-'
_chemical_formula_structural ' (Sn Cl2 ((C H2)2 C O2) ((C H2)2 C O2 H)) (C12 H9 N2)''
_chemical_formula_sum 'C18 H18 Cl2 N2 O4 Sn'
_chemical_formula_weight 515.94
_chemical_name_systematic
; 1,10-Phenanthrolin-1-ium
 (2-Carboxyethyl)(2-carboxylatoethyl)dichlorostannate(IV)
;
_space_group_crystal_system triclinic
_space_group_IT_number 2
_space_group_name_Hall '-P 1'
_space_group_name_H-M_alt 'P -1'
_atom_sites_solution_hydrogens difmap
_atom_sites_solution_primary direct
_audit_creation_method 'edit of cif form and SHELXTL files'
_cell_angle_alpha 114.4242(11)
_cell_angle_beta 92.5620(11)
_cell_angle_gamma 104.3542(12)
_cell_formula_units_Z 2
_cell_length_a 7.12040(10)
_cell_length_b 12.5017(2)
_cell_length_c 12.5780(2)
_cell_measurement_reflns_used 25992
_cell_measurement_temperature 200.0(10)
_cell_measurement_theta_max 29.575
_cell_measurement_theta_min 2.910
_cell_volume 973.78(3)
_computing_cell_refinement 'Denzo/Scalepack (Otwinowski & Minor, 1997)'
_computing_data_collection 'Collect (Nonius BV, 1997-2000)'
_computing_data_reduction 'Denzo/Scalepack (Otwinowski & Minor, 1997)'
_computing_molecular_graphics 'ORTEP (Burnett & Johnson 1996; Farrugia 1997)'
_computing_structure_refinement 'SHELXTL (Bruker AXS Inc. 1998)'
_computing_structure_solution 'SIR97 (Altomare, et al., 1999)'
_diffrn_ambient_temperature 200.0(10)
_diffrn_detector_area_resol_mean 9
_diffrn_measured_fraction_theta_full 0.999
_diffrn_measured_fraction_theta_max 0.999
_diffrn_measurement_device '\k four-circle goniostat'
_diffrn_measurement_device_type 'Bruker Nonius KappaCCD'
_diffrn_measurement_method '\f scan plus \w scans with \k offsets'
_diffrn_radiation_monochromator 'horizonatlly mounted graphite crystal'
_diffrn_radiation_type 'Mo K\a'
_diffrn_radiation_wavelength 0.71073
_diffrn_reflns_av_R_equivalents 0.035
_diffrn_reflns_limit_h_max 9
_diffrn_reflns_limit_h_min -9
_diffrn_reflns_limit_k_max 16
_diffrn_reflns_limit_k_min -16
_diffrn_reflns_limit_l_max 16
_diffrn_reflns_limit_l_min -16
_diffrn_reflns_number 28062
_diffrn_reflns_theta_full 28.69
_diffrn_reflns_theta_max 28.69
_diffrn_reflns_theta_min 3.00
_exptl_absorpt_coefficient_mu 1.613
_exptl_absorpt_correction_T_max 0.824
_exptl_absorpt_correction_T_min 0.798
_exptl_absorpt_correction_type multi-scan
_exptl_absorpt_process_details 'SORTAV, (Blessing, 1995)'
_exptl_crystal_density_diffrn 1.760
_exptl_crystal_density_method 'not measured'
_exptl_crystal_description needle
_exptl_crystal_F_000 512
_exptl_crystal_size_max 0.17
_exptl_crystal_size_mid 0.14
_exptl_crystal_size_min 0.12
_refine_diff_density_max 1.31
_refine_diff_density_min -0.68
_refine_ls_extinction_method none
_refine_ls_goodness_of_fit_all 0.966
_refine_ls_goodness_of_fit_ref 1.001
_refine_ls_hydrogen_treatment mixed
_refine_ls_matrix_type full
_refine_ls_number_parameters 251
_refine_ls_number_reflns 5019
_refine_ls_number_restraints 0
_refine_ls_restrained_S_all 0.966
_refine_ls_restrained_S_obs 1.001
_refine_ls_R_factor_all 0.0401
_refine_ls_R_factor_gt 0.0288
_refine_ls_shift/su_max 0.003
_refine_ls_shift/su_mean 0.000
_refine_ls_structure_factor_coef Fsqd
_refine_ls_weighting_details 'calc w=1/[\s^2^(Fo^2^)+(0.000P)^2^] where P=(Fo^2^+2Fc^2^)/3'
_refine_ls_weighting_scheme calc
_refine_ls_wR_factor_all 0.0632
_refine_ls_wR_factor_ref 0.0594
_reflns_number_gt 4174
_reflns_number_total 5019
_reflns_threshold_expression I>2\s(I)
_cod_data_source_file bs5018.cif
_cod_data_source_block kh02d
_cod_original_formula_sum 'C18 H18 Cl2 N2 O4 Sn1'
_cod_database_code 2100418

loop_
_space_group_symop_id
_space_group_symop_operation_xyz
1 x,y,z
2 -x,-y,-z

loop_
_atom_site_type_symbol
_atom_site_label
_atom_site_fract_x
_atom_site_fract_y
_atom_site_fract_z
_atom_site_U_iso_or_equiv
_atom_site_adp_type
_atom_site_calc_flag
_atom_site_refinement_flags
_atom_site_occupancy
Sn Sn1 0.40500(2) 0.111904(14) 0.817654(13) 0.02452(6) Uani d . 1
Cl Cl11 0.24231(10) 0.04003(6) 0.94939(6) 0.04213(16) Uani d . 1
Cl Cl12 0.40291(10) 0.32885(5) 0.92664(5) 0.03442(14) Uani d . 1
O O11 0.6070(2) 0.17256(16) 0.68119(14) 0.0326(4) Uani d . 1
C C11 0.7736(3) 0.2339(2) 0.7372(2) 0.0264(5) Uani d . 1
O O12 0.9075(3) 0.29248(17) 0.69688(16) 0.0330(4) Uani d . 1
H H12O 0.870(5) 0.276(3) 0.636(3) 0.049(7) Uiso d . 1
C C12 0.8357(3) 0.2489(2) 0.8595(2) 0.0314(5) Uani d . 1
H H12A 0.8293 0.3297 0.9186 0.038 Uiso calc R 1
H H12B 0.9737 0.2473 0.8683 0.038 Uiso calc R 1
C C13 0.7052(3) 0.1477(2) 0.8840(2) 0.0305(5) Uani d . 1
H H13A 0.7220 0.1730 0.9704 0.037 Uiso calc R 1
H H13B 0.7451 0.0718 0.8458 0.037 Uiso calc R 1
O O13 0.3818(3) -0.08906(15) 0.69251(14) 0.0316(4) Uani d . 1
C C14 0.2685(3) -0.1283(2) 0.5948(2) 0.0254(5) Uani d . 1
O O14 0.2180(2) -0.23959(14) 0.51962(14) 0.0293(4) Uani d . 1
C C15 0.1926(3) -0.0373(2) 0.5686(2) 0.0266(5) Uani d . 1
H H15A 0.0640 -0.0807 0.5153 0.032 Uiso calc R 1
H H15B 0.2853 -0.0018 0.5272 0.032 Uiso calc R 1
C C16 0.1690(3) 0.0657(2) 0.6813(2) 0.0263(5) Uani d . 1
H H16A 0.0418 0.0387 0.7050 0.032 Uiso calc R 1
H H16B 0.1709 0.1384 0.6676 0.032 Uiso calc R 1
C C31 0.8463(4) 0.7657(3) 0.7673(3) 0.0414(7) Uani d . 1
H H31 0.8537 0.8498 0.8105 0.050 Uiso calc R 1
C C32 0.8916(4) 0.7009(3) 0.8249(3) 0.0428(7) Uani d . 1
H H32 0.9292 0.7394 0.9085 0.051 Uiso calc R 1
C C33 0.8819(4) 0.5779(2) 0.7591(2) 0.0353(6) Uani d . 1
H H33 0.9128 0.5342 0.8005 0.042 Uiso calc R 1
N N34 0.8320(3) 0.51821(18) 0.64223(17) 0.0294(4) Uani d . 1
C C35 0.7857(3) 0.5827(2) 0.5861(2) 0.0262(5) Uani d . 1
C C36 0.7889(3) 0.7064(2) 0.6440(2) 0.0333(6) Uani d . 1
C C37 0.7293(4) 0.7645(2) 0.5768(3) 0.0400(7) Uani d . 1
H H37 0.7278 0.8474 0.6168 0.048 Uiso calc R 1
C C38 0.6753(4) 0.7045(2) 0.4584(3) 0.0385(6) Uani d . 1
H H38 0.6358 0.7455 0.4164 0.046 Uiso calc R 1
C C39 0.6767(3) 0.5798(2) 0.3949(2) 0.0317(6) Uani d . 1
C C40 0.7274(3) 0.5197(2) 0.4592(2) 0.0260(5) Uani d . 1
N N41 0.7171(3) 0.39916(19) 0.40163(18) 0.0259(4) Uani d . 1
H H41N 0.735(4) 0.360(3) 0.435(3) 0.049(7) Uiso d . 1
C C42 0.6642(4) 0.3356(2) 0.2841(2) 0.0329(6) Uani d . 1
H H42 0.6577 0.2511 0.2468 0.039 Uiso calc R 1
C C43 0.6189(4) 0.3925(3) 0.2167(2) 0.0390(6) Uani d . 1
H H43 0.5840 0.3477 0.1331 0.047 Uiso calc R 1
C C44 0.6244(4) 0.5134(3) 0.2712(2) 0.0378(6) Uani d . 1
H H44 0.5929 0.5527 0.2253 0.045 Uiso calc R 1

loop_
_atom_site_aniso_label
_atom_site_aniso_U_11
_atom_site_aniso_U_22
_atom_site_aniso_U_33
_atom_site_aniso_U_12
_atom_site_aniso_U_13
_atom_site_aniso_U_23
Sn1 0.02707(9) 0.02620(9) 0.02103(9) 0.00771(7) 0.00218(6) 0.01127(7)
Cl11 0.0500(4) 0.0443(4) 0.0345(3) 0.0064(3) 0.0137(3) 0.0231(3)
Cl12 0.0443(4) 0.0259(3) 0.0296(3) 0.0112(3) -0.0016(3) 0.0091(3)
O11 0.0277(9) 0.0439(10) 0.0232(9) 0.0010(8) -0.0010(7) 0.0177(8)
C11 0.0275(12) 0.0285(13) 0.0237(12) 0.0094(10) 0.0045(10) 0.0112(10)
O12 0.0305(10) 0.0394(11) 0.0269(10) 0.0017(8) 0.0009(8) 0.0176(9)
C12 0.0257(12) 0.0414(15) 0.0256(12) 0.0051(11) 0.0006(10) 0.0163(11)
C13 0.0289(13) 0.0406(14) 0.0271(13) 0.0111(11) 0.0022(10) 0.0196(12)
O13 0.0379(10) 0.0278(9) 0.0247(9) 0.0137(8) -0.0032(7) 0.0060(7)
C14 0.0268(12) 0.0277(12) 0.0232(12) 0.0083(10) 0.0054(9) 0.0123(10)
O14 0.0394(10) 0.0243(9) 0.0226(8) 0.0101(7) 0.0021(7) 0.0087(7)
C15 0.0311(13) 0.0266(12) 0.0219(11) 0.0087(10) -0.0008(10) 0.0109(10)
C16 0.0261(12) 0.0259(12) 0.0268(12) 0.0077(9) -0.0012(10) 0.0119(10)
C31 0.0332(14) 0.0330(14) 0.0455(17) 0.0066(11) 0.0061(12) 0.0069(13)
C32 0.0359(15) 0.0448(17) 0.0314(14) 0.0063(13) -0.0015(12) 0.0051(13)
C33 0.0308(14) 0.0424(15) 0.0297(14) 0.0079(11) -0.0001(11) 0.0151(12)
N34 0.0254(10) 0.0331(11) 0.0289(11) 0.0067(9) 0.0020(8) 0.0141(9)
C35 0.0206(11) 0.0279(12) 0.0309(13) 0.0053(9) 0.0057(9) 0.0144(11)
C36 0.0239(12) 0.0317(13) 0.0437(15) 0.0065(10) 0.0095(11) 0.0165(12)
C37 0.0330(14) 0.0326(14) 0.0625(19) 0.0106(11) 0.0153(13) 0.0273(14)
C38 0.0289(13) 0.0434(16) 0.0621(19) 0.0140(12) 0.0148(13) 0.0385(15)
C39 0.0204(12) 0.0425(15) 0.0448(15) 0.0084(10) 0.0091(11) 0.0312(13)
C40 0.0184(11) 0.0319(13) 0.0338(13) 0.0062(9) 0.0067(9) 0.0205(11)
N41 0.0264(10) 0.0318(11) 0.0269(11) 0.0092(9) 0.0049(8) 0.0194(9)
C42 0.0327(14) 0.0388(14) 0.0248(12) 0.0054(11) 0.0020(10) 0.0151(11)
C43 0.0361(15) 0.0550(18) 0.0293(13) 0.0067(13) 0.0015(11) 0.0259(13)
C44 0.0299(13) 0.0571(18) 0.0422(16) 0.0120(12) 0.0078(12) 0.0370(15)

loop_
_atom_type_symbol
_atom_type_description
_atom_type_scat_dispersion_real
_atom_type_scat_dispersion_imag
_atom_type_scat_source
C C 0.0033 0.0016 'International Tables Vol C Tables 4.2.6.8 and 6.1.1.4'
H H 0.0000 0.0000 'International Tables Vol C Tables 4.2.6.8 and 6.1.1.4'
Sn Sn -0.6537 1.4246 'International Tables Vol C Tables 4.2.6.8 and 6.1.1.4'
Cl Cl 0.1484 0.1585 'International Tables Vol C Tables 4.2.6.8 and 6.1.1.4'
O O 0.0106 0.0060 'International Tables Vol C Tables 4.2.6.8 and 6.1.1.4'
N N 0.0061 0.0033 'International Tables Vol C Tables 4.2.6.8 and 6.1.1.4'

loop_
_geom_angle_atom_site_label_1
_geom_angle_atom_site_label_2
_geom_angle_atom_site_label_3
_geom_angle
_geom_angle_publ_flag
C13 Sn1 C16 153.22(9) y
C13 Sn1 O13 91.47(8) y
C16 Sn1 O13 77.42(7) y
C13 Sn1 Cl11 101.30(7) y
C16 Sn1 Cl11 102.65(7) y
O13 Sn1 Cl11 88.45(5) y
C13 Sn1 Cl12 94.67(7) y
C16 Sn1 Cl12 94.47(6) y
O13 Sn1 Cl12 171.40(4) y
Cl11 Sn1 Cl12 96.24(2) y
C13 Sn1 O11 72.78(7) y
C16 Sn1 O11 82.30(7) y
O13 Sn1 O11 87.19(6) y
Cl11 Sn1 O11 172.54(4) y
Cl12 Sn1 O11 88.87(4) y
C11 O11 Sn1 107.83(14) y
O11 C11 O12 123.2(2) y
O11 C11 C12 121.8(2) y
O12 C11 C12 115.0(2) y
C11 O12 H12O 108.(3) y
C11 C12 C13 111.7(2) y
C12 C13 Sn1 110.5(2) y
C14 O13 Sn1 112.33(14) y
O14 C14 O13 122.4(2) y
O14 C14 C15 119.3(2) y
O13 C14 C15 118.4(2) y
C14 C15 C16 111.6(2) y
C15 C16 Sn1 108.65(14) y
C32 C31 C36 119.3(3) y
C31 C32 C33 119.1(3) y
N34 C33 C32 123.9(2) y
C33 N34 C35 116.5(2) y
N34 C35 C36 124.1(2) y
N34 C35 C40 117.8(2) y
C36 C35 C40 118.1(2) y
C31 C36 C35 117.0(2) y
C31 C36 C37 123.4(2) y
C35 C36 C37 119.6(2) y
C38 C37 C36 121.6(3) y
C37 C38 C39 120.8(2) y
C40 C39 C44 118.2(2) y
C40 C39 C38 118.5(2) y
C44 C39 C38 123.2(2) y
N41 C40 C39 119.5(2) y
N41 C40 C35 119.2(2) y
C39 C40 C35 121.3(2) y
C42 N41 C40 122.1(2) y
C42 N41 H41N 115.(2) y
C40 N41 H41N 123.(2) y
N41 C42 C43 120.2(2) y
C44 C43 C42 119.6(2) y
C43 C44 C39 120.2(2) y

loop_
_geom_bond_atom_site_label_1
_geom_bond_atom_site_label_2
_geom_bond_distance
_geom_bond_publ_flag
Sn1 C13 2.127(2) y
Sn1 C16 2.131(2) y
Sn1 O13 2.3060(17) y
Sn1 Cl11 2.4045(6) y
Sn1 Cl12 2.4864(6) y
Sn1 O11 2.5192(18) y
O11 C11 1.232(3) y
C11 O12 1.307(3) y
C11 C12 1.502(3) y
O12 H12O 0.72(3) y
C12 C13 1.524(3) y
O13 C14 1.272(3) y
C14 O14 1.262(3) y
C14 C15 1.515(3) y
C15 C16 1.521(3) y
C31 C32 1.370(4) y
C31 C36 1.401(4) y
C32 C33 1.395(4) y
C33 N34 1.326(3) y
N34 C35 1.356(3) y
C35 C36 1.404(3) y
C35 C40 1.442(3) y
C36 C37 1.431(4) y
C37 C38 1.346(4) y
C38 C39 1.431(4) y
C39 C40 1.400(3) y
C39 C44 1.405(4) y
C40 N41 1.356(3) y
N41 C42 1.337(3) y
N41 H41N 0.79(3) y
C42 C43 1.384(3) y
C43 C44 1.366(4) y

loop_
_geom_hbond_atom_site_label_D
_geom_hbond_atom_site_label_H
_geom_hbond_atom_site_label_A
_geom_hbond_site_symmetry_A
_geom_hbond_distance_DH
_geom_hbond_distance_HA
_geom_hbond_distance_DA
_geom_hbond_angle_DHA
_geom_hbond_publ_flag
O12 H12O O14 2_656 0.72(3) 1.86(3) 2.579(2) 177.(3) y
N41 H41N O14 2_656 0.79(3) 1.91(3) 2.688(2) 166.(3) y
N41 H41N N34 . 0.79(3) 2.46(3) 2.737(3) 102.(2) y
C42 H42 O13 2_656 0.95 2.40 3.154(3) 136.0 y
C43 H43 Cl12 1_554 0.95 2.74 3.578(3) 147.8 y
C44 H44 Cl12 2_666 0.95 2.86 3.785(3) 165.4 y
C37 H37 O13 1_565 0.95 2.86 3.458(3) 122.5 y
C38 H38 O11 2_666 0.95 2.70 3.596(3) 158.4 y
C31 H31 Cl11 2_667 0.95 2.95 3.578(3) 125.1 y
C31 H31 Cl11 1_665 0.95 3.04 3.619(3) 121.2 y
C32 H32 Cl11 2_667 0.95 3.18 3.691(3) 116.4 y
C33 H33 O12 . 0.95 2.74 3.377(3) 125.3 y
